data_4501479
loop_
_publ_author_name
'Farnum, Gregory A.'
'LaDuca, Robert L.'

_publ_section_title
;
 Zinc Tricarballylate Coordination Polymers with a Threaded-Loop
 Self-Penetrated Layer and Triply Interpenetrated 3,4-Connected Binodal
 Network Structures: Topological Control through Anion Inclusion
;
_journal_issue 4
_journal_name_full 'Crystal Growth &amp; Design'
_journal_page_first 1897
_journal_paper_doi 10.1021/cg100006a
_journal_volume 10
_journal_year 2010
_chemical_formula_sum 'C60 H82 Cl2 N12 O25 Zn3'
_chemical_formula_weight 1638.38
_chemical_name_systematic
; 
 ? 
;
_space_group_IT_number 2
_symmetry_cell_setting triclinic
_symmetry_space_group_name_Hall '-P 1'
_symmetry_space_group_name_H-M 'P -1'
_atom_sites_solution_hydrogens geom
_atom_sites_solution_primary direct
_atom_sites_solution_secondary difmap
_audit_creation_method SHELXL-97
_audit_update_record
;
2009-11-04 # Formatted by publCIF
;
_cell_angle_alpha 69.967(3)
_cell_angle_beta 86.315(4)
_cell_angle_gamma 88.713(4)
_cell_formula_units_Z 1
_cell_length_a 9.545(3)
_cell_length_b 13.783(4)
_cell_length_c 14.087(4)
_cell_measurement_reflns_used 25417
_cell_measurement_temperature 173(2)
_cell_measurement_theta_max 25.36
_cell_measurement_theta_min 1.54
_cell_volume 1737.5(9)
_computing_structure_refinement 'SHELXL-97 (Sheldrick, 2008)'
_computing_structure_solution 'SHELXS-97 (Sheldrick, 2008)'
_diffrn_ambient_temperature 173(2)
_diffrn_measured_fraction_theta_full 0.999
_diffrn_measured_fraction_theta_max 0.998
_diffrn_radiation_monochromator graphite
_diffrn_radiation_source 'fine-focus sealed tube'
_diffrn_radiation_type MoK\a
_diffrn_radiation_wavelength 0.71073
_diffrn_reflns_av_R_equivalents 0.0574
_diffrn_reflns_av_sigmaI/netI 0.0514
_diffrn_reflns_limit_h_max 11
_diffrn_reflns_limit_h_min -11
_diffrn_reflns_limit_k_max 16
_diffrn_reflns_limit_k_min -16
_diffrn_reflns_limit_l_max 16
_diffrn_reflns_limit_l_min -16
_diffrn_reflns_number 25417
_diffrn_reflns_theta_full 25.00
_diffrn_reflns_theta_max 25.36
_diffrn_reflns_theta_min 1.54
_exptl_absorpt_coefficient_mu 1.193
_exptl_absorpt_correction_T_max 0.8750
_exptl_absorpt_correction_T_min 0.7878
_exptl_absorpt_correction_type multi-scan
_exptl_absorpt_process_details SADABS
_exptl_crystal_colour colourless
_exptl_crystal_density_diffrn 1.566
_exptl_crystal_density_method 'not measured'
_exptl_crystal_description block
_exptl_crystal_F_000 850
_exptl_crystal_size_max 0.21
_exptl_crystal_size_mid 0.19
_exptl_crystal_size_min 0.12
_refine_diff_density_max 1.410
_refine_diff_density_min -0.840
_refine_diff_density_rms 0.099
_refine_ls_extinction_method none
_refine_ls_goodness_of_fit_ref 1.028
_refine_ls_hydrogen_treatment mixed
_refine_ls_matrix_type full
_refine_ls_number_parameters 481
_refine_ls_number_reflns 6358
_refine_ls_number_restraints 1
_refine_ls_restrained_S_all 1.027
_refine_ls_R_factor_all 0.0677
_refine_ls_R_factor_gt 0.0513
_refine_ls_shift/su_max 0.001
_refine_ls_shift/su_mean 0.000
_refine_ls_structure_factor_coef Fsqd
_refine_ls_weighting_details 'calc w=1/[\s^2^(Fo^2^)+(0.0800P)^2^+2.7886P] where P=(Fo^2^+2Fc^2^)/3'
_refine_ls_weighting_scheme calc
_refine_ls_wR_factor_gt 0.1361
_refine_ls_wR_factor_ref 0.1463
_reflns_number_gt 5039
_reflns_number_total 6358
_reflns_threshold_expression >2sigma(I)
_cod_data_source_file cg100006a_si_002.cif
_cod_data_source_block p1bnew
_cod_original_cell_volume 1737.7(9)
_cod_original_sg_symbol_H-M P-1
_cod_database_code 4501479

loop_
_symmetry_equiv_pos_as_xyz
'x, y, z'
'-x, -y, -z'

loop_
_atom_site_label
_atom_site_type_symbol
_atom_site_fract_x
_atom_site_fract_y
_atom_site_fract_z
_atom_site_U_iso_or_equiv
_atom_site_adp_type
_atom_site_occupancy
_atom_site_symmetry_multiplicity
_atom_site_calc_flag
_atom_site_refinement_flags
_atom_site_disorder_assembly
_atom_site_disorder_group
Zn1 Zn 0.5000 1.0000 0.0000 0.02128(17) Uani 1 2 d S . .
Zn2 Zn 0.00106(5) 0.78484(3) 0.28480(3) 0.02153(15) Uani 1 1 d . . .
O1 O 0.8539(3) 0.8602(2) 0.3313(2) 0.0269(6) Uani 1 1 d . . .
O1W O 0.5060(5) 0.6032(3) 0.3468(3) 0.0663(11) Uani 1 1 d . . .
O2 O 0.1809(3) 0.8155(2) 0.3297(2) 0.0257(6) Uani 1 1 d . . .
O2W O 0.6076(6) 0.4122(4) 0.4663(4) 0.0906(15) Uani 1 1 d . . .
O5 O 0.6100(3) 0.9719(2) 0.1449(2) 0.0243(6) Uani 1 1 d . . .
O6 O 0.3890(3) 0.9338(2) 0.1374(2) 0.0225(6) Uani 1 1 d . . .
O7 O 0.1360(3) 0.9826(2) 0.2656(2) 0.0305(7) Uani 1 1 d . . .
O8 O 0.7157(3) 0.7537(2) 0.2939(3) 0.0362(7) Uani 1 1 d . . .
Cl1 Cl 0.53891(17) 0.26379(15) 0.30644(14) 0.0688(5) Uani 1 1 d . . .
O10 O 0.6032(6) 0.2429(4) 0.4010(4) 0.0929(16) Uani 1 1 d . A .
O9 O 0.4229(6) 0.3288(7) 0.2920(7) 0.100(3) Uani 0.70 1 d P A 1
O11 O 0.518(5) 0.3468(17) 0.295(2) 0.181(7) Uani 0.30 1 d P A 1
O9A O 0.553(2) 0.175(2) 0.2763(18) 0.099(10) Uani 0.30 1 d P A 2
O11A O 0.459(2) 0.1706(7) 0.3190(11) 0.181(7) Uani 0.70 1 d P A 2
O12 O 0.6331(7) 0.3053(8) 0.2284(6) 0.187(5) Uani 1 1 d . A .
N1 N 0.0210(4) 0.6276(3) 0.3372(3) 0.0259(7) Uani 1 1 d . . .
N2 N -0.0285(3) 0.1787(2) -0.1317(2) 0.0224(7) Uani 1 1 d . . .
N3 N 0.5650(3) 0.8412(3) 0.0050(3) 0.0242(7) Uani 1 1 d . . .
N4 N -0.0450(3) 0.1337(2) 0.2472(2) 0.0200(7) Uani 1 1 d D . .
H4N H 0.031(3) 0.095(3) 0.253(3) 0.024 Uiso 1 1 d D . .
N5 N 0.0076(4) 0.2527(2) 0.3727(2) 0.0250(7) Uani 1 1 d . . .
N6 N 0.8616(4) 0.5447(3) -0.0200(3) 0.0277(8) Uani 1 1 d . . .
C3 C 0.4952(4) 0.9331(3) 0.1885(3) 0.0202(8) Uani 1 1 d . . .
C4 C 0.2138(4) 0.9095(3) 0.3102(3) 0.0207(8) Uani 1 1 d . . .
C5 C 0.3521(4) 0.9293(3) 0.3458(3) 0.0213(8) Uani 1 1 d . . .
H5A H 0.3489 0.9007 0.4207 0.026 Uiso 1 1 calc R . .
H5B H 0.3673 1.0047 0.3249 0.026 Uiso 1 1 calc R . .
C7 C 0.6082(5) 0.8238(3) -0.0804(3) 0.0329(10) Uani 1 1 d . . .
H7 H 0.6081 0.8800 -0.1425 0.039 Uiso 1 1 calc R . .
C8 C 0.6525(5) 0.7290(3) -0.0826(3) 0.0348(11) Uani 1 1 d . . .
H8 H 0.6818 0.7214 -0.1454 0.042 Uiso 1 1 calc R . .
C9 C 0.6548(4) 0.6447(3) 0.0057(3) 0.0276(9) Uani 1 1 d . . .
C10 C 0.1429(5) 0.5845(4) 0.3720(4) 0.0454(13) Uani 1 1 d . . .
H10 H 0.2168 0.6281 0.3752 0.054 Uiso 1 1 calc R . .
C11 C 0.1661(6) 0.4789(4) 0.4036(4) 0.0496(14) Uani 1 1 d . . .
H11 H 0.2540 0.4516 0.4284 0.059 Uiso 1 1 calc R . .
C12 C 0.0626(5) 0.4140(3) 0.3991(3) 0.0281(9) Uani 1 1 d . . .
C13 C -0.0635(5) 0.4591(3) 0.3624(4) 0.0394(11) Uani 1 1 d . . .
H13 H -0.1384 0.4170 0.3576 0.047 Uiso 1 1 calc R . .
C14 C -0.0801(5) 0.5636(3) 0.3332(4) 0.0367(11) Uani 1 1 d . . .
H14 H -0.1677 0.5924 0.3088 0.044 Uiso 1 1 calc R . .
C15 C -0.1562(4) 0.1989(3) -0.0971(3) 0.0273(9) Uani 1 1 d . . .
H15 H -0.2243 0.2296 -0.1449 0.033 Uiso 1 1 calc R . .
C16 C -0.1934(4) 0.1774(3) 0.0035(3) 0.0269(9) Uani 1 1 d . . .
H16 H -0.2846 0.1946 0.0242 0.032 Uiso 1 1 calc R . .
C17 C -0.0972(4) 0.1304(3) 0.0753(3) 0.0208(8) Uani 1 1 d . . .
C18 C 0.0357(4) 0.1090(3) 0.0403(3) 0.0251(9) Uani 1 1 d . . .
H18 H 0.1046 0.0770 0.0868 0.030 Uiso 1 1 calc R . .
C19 C 0.0666(4) 0.1349(3) -0.0630(3) 0.0238(8) Uani 1 1 d . . .
H19 H 0.1581 0.1211 -0.0860 0.029 Uiso 1 1 calc R . .
C20 C 0.4763(4) 0.8803(3) 0.3027(3) 0.0213(8) Uani 1 1 d . . .
H20 H 0.4522 0.8064 0.3162 0.026 Uiso 1 1 calc R . .
C21 C 0.6094(4) 0.8821(3) 0.3563(3) 0.0251(9) Uani 1 1 d . . .
H21A H 0.6363 0.9548 0.3426 0.030 Uiso 1 1 calc R . .
H21B H 0.5892 0.8497 0.4302 0.030 Uiso 1 1 calc R . .
C22 C 0.5648(5) 0.7592(3) 0.0903(3) 0.0339(10) Uani 1 1 d . . .
H22 H 0.5332 0.7685 0.1520 0.041 Uiso 1 1 calc R . .
C23 C 0.6084(6) 0.6607(4) 0.0936(4) 0.0422(12) Uani 1 1 d . . .
H23 H 0.6061 0.6050 0.1563 0.051 Uiso 1 1 calc R . .
C24 C 0.7084(5) 0.5414(3) 0.0026(4) 0.0340(10) Uani 1 1 d . . .
H24A H 0.6855 0.4870 0.0687 0.041 Uiso 1 1 calc R . .
H24B H 0.6613 0.5237 -0.0500 0.041 Uiso 1 1 calc R . .
C26 C 0.9366(5) 0.5465(3) 0.0669(3) 0.0310(10) Uani 1 1 d . . .
H26A H 0.9096 0.4853 0.1266 0.037 Uiso 1 1 calc R . .
H26B H 0.9091 0.6090 0.0832 0.037 Uiso 1 1 calc R . .
C30 C 0.7315(4) 0.8267(3) 0.3242(3) 0.0233(9) Uani 1 1 d . . .
C31 C -0.1442(4) 0.1005(3) 0.1859(3) 0.0250(9) Uani 1 1 d . . .
H31A H -0.2374 0.1316 0.1919 0.030 Uiso 1 1 calc R . .
H31B H -0.1551 0.0245 0.2147 0.030 Uiso 1 1 calc R . .
C32 C -0.0141(4) 0.2467(3) 0.2045(3) 0.0219(8) Uani 1 1 d . . .
H32A H -0.1030 0.2863 0.1983 0.026 Uiso 1 1 calc R . .
H32B H 0.0330 0.2638 0.1361 0.026 Uiso 1 1 calc R . .
C33 C 0.0791(5) 0.2766(3) 0.2724(3) 0.0267(9) Uani 1 1 d . . .
H33A H 0.1687 0.2381 0.2778 0.032 Uiso 1 1 calc R . .
H33B H 0.1004 0.3514 0.2434 0.032 Uiso 1 1 calc R . .
C34 C -0.0102(5) 0.1412(3) 0.4178(3) 0.0264(9) Uani 1 1 d . . .
H34A H -0.0520 0.1234 0.4878 0.032 Uiso 1 1 calc R . .
H34B H 0.0824 0.1067 0.4206 0.032 Uiso 1 1 calc R . .
C35 C -0.1048(5) 0.1043(3) 0.3551(3) 0.0267(9) Uani 1 1 d . . .
H35A H -0.1149 0.0283 0.3847 0.032 Uiso 1 1 calc R . .
H35B H -0.1991 0.1354 0.3563 0.032 Uiso 1 1 calc R . .
C36 C 0.0814(5) 0.2981(3) 0.4355(3) 0.0328(10) Uani 1 1 d . . .
H36A H 0.1827 0.2813 0.4327 0.039 Uiso 1 1 calc R . .
H36B H 0.0444 0.2681 0.5068 0.039 Uiso 1 1 calc R . .
C41 C 0.9067(5) 0.4535(3) -0.0454(3) 0.0323(10) Uani 1 1 d . . .
H41A H 0.8590 0.4529 -0.1056 0.039 Uiso 1 1 calc R . .
H41B H 0.8790 0.3902 0.0117 0.039 Uiso 1 1 calc R . .
O3W O 0.651(2) 0.469(2) 0.786(2) 0.261(12) Uani 0.50 1 d P . .

loop_
_atom_site_aniso_label
_atom_site_aniso_U_11
_atom_site_aniso_U_22
_atom_site_aniso_U_33
_atom_site_aniso_U_23
_atom_site_aniso_U_13
_atom_site_aniso_U_12
Zn1 0.0231(3) 0.0217(3) 0.0171(3) -0.0046(3) -0.0007(2) 0.0042(3)
Zn2 0.0231(3) 0.0214(3) 0.0188(3) -0.00519(19) -0.00283(18) 0.00292(18)
O1 0.0186(14) 0.0294(15) 0.0292(16) -0.0055(13) -0.0034(12) 0.0027(12)
O1W 0.069(3) 0.063(3) 0.066(3) -0.021(2) 0.003(2) -0.014(2)
O2 0.0245(14) 0.0251(15) 0.0252(15) -0.0047(12) -0.0050(12) 0.0003(11)
O2W 0.093(4) 0.085(4) 0.099(4) -0.039(3) -0.004(3) -0.001(3)
O5 0.0217(14) 0.0257(14) 0.0234(15) -0.0060(12) -0.0007(12) 0.0012(11)
O6 0.0207(14) 0.0267(14) 0.0195(14) -0.0073(11) -0.0012(11) 0.0056(11)
O7 0.0256(15) 0.0288(16) 0.0363(17) -0.0098(13) -0.0060(13) 0.0111(12)
O8 0.0280(16) 0.0308(17) 0.051(2) -0.0152(15) -0.0108(14) 0.0081(13)
Cl1 0.0517(9) 0.0845(12) 0.0733(11) -0.0312(9) -0.0073(8) 0.0135(8)
O10 0.100(4) 0.114(4) 0.071(3) -0.037(3) -0.030(3) 0.026(3)
O9 0.031(3) 0.183(9) 0.146(7) -0.130(7) -0.045(4) 0.058(4)
O11 0.35(2) 0.047(5) 0.162(11) -0.040(6) -0.132(13) -0.003(9)
O9A 0.103(15) 0.13(2) 0.115(17) -0.107(17) -0.038(12) 0.076(14)
O11A 0.35(2) 0.047(5) 0.162(11) -0.040(6) -0.132(13) -0.003(9)
O12 0.087(5) 0.258(11) 0.109(6) 0.064(6) 0.030(4) 0.049(6)
N1 0.0330(19) 0.0223(17) 0.0216(18) -0.0066(14) -0.0018(15) 0.0007(15)
N2 0.0225(17) 0.0225(17) 0.0235(18) -0.0092(14) -0.0032(14) -0.0035(13)
N3 0.0218(17) 0.0238(17) 0.0270(18) -0.0085(15) -0.0031(14) 0.0049(14)
N4 0.0259(18) 0.0156(16) 0.0166(16) -0.0032(13) -0.0012(13) 0.0025(13)
N5 0.037(2) 0.0215(17) 0.0174(17) -0.0077(14) -0.0048(14) 0.0029(15)
N6 0.038(2) 0.0193(17) 0.0275(19) -0.0094(14) -0.0073(15) 0.0109(15)
C3 0.021(2) 0.0169(18) 0.023(2) -0.0070(16) -0.0011(16) 0.0061(15)
C4 0.0197(19) 0.026(2) 0.0171(19) -0.0087(16) 0.0016(15) 0.0034(16)
C5 0.0204(19) 0.022(2) 0.023(2) -0.0095(16) -0.0026(16) 0.0022(15)
C7 0.041(3) 0.028(2) 0.024(2) -0.0029(18) 0.0027(19) 0.0101(19)
C8 0.039(3) 0.033(2) 0.030(2) -0.010(2) 0.005(2) 0.011(2)
C9 0.026(2) 0.024(2) 0.034(2) -0.0113(18) -0.0026(18) 0.0032(17)
C10 0.042(3) 0.025(2) 0.071(4) -0.015(2) -0.032(3) 0.007(2)
C11 0.049(3) 0.030(3) 0.076(4) -0.020(3) -0.042(3) 0.014(2)
C12 0.043(3) 0.024(2) 0.017(2) -0.0072(17) -0.0064(18) 0.0070(18)
C13 0.034(3) 0.026(2) 0.061(3) -0.018(2) -0.004(2) 0.0006(19)
C14 0.027(2) 0.029(2) 0.053(3) -0.012(2) -0.006(2) 0.0050(19)
C15 0.025(2) 0.036(2) 0.023(2) -0.0114(18) -0.0079(17) 0.0043(18)
C16 0.022(2) 0.031(2) 0.026(2) -0.0082(18) 0.0005(17) 0.0000(17)
C17 0.027(2) 0.0168(18) 0.019(2) -0.0061(15) -0.0031(16) -0.0042(15)
C18 0.027(2) 0.027(2) 0.023(2) -0.0090(17) -0.0086(17) 0.0032(17)
C19 0.024(2) 0.025(2) 0.021(2) -0.0067(17) -0.0028(16) 0.0011(16)
C20 0.0182(19) 0.022(2) 0.021(2) -0.0049(16) -0.0019(15) 0.0050(15)
C21 0.021(2) 0.032(2) 0.021(2) -0.0074(17) -0.0013(16) 0.0026(17)
C22 0.053(3) 0.026(2) 0.021(2) -0.0074(18) -0.001(2) 0.008(2)
C23 0.070(4) 0.026(2) 0.029(2) -0.007(2) -0.006(2) 0.013(2)
C24 0.043(3) 0.020(2) 0.039(3) -0.0105(19) -0.004(2) 0.0067(19)
C26 0.044(3) 0.025(2) 0.025(2) -0.0106(18) -0.0045(19) 0.0136(19)
C30 0.023(2) 0.023(2) 0.0161(19) 0.0036(16) -0.0028(16) 0.0058(16)
C31 0.026(2) 0.026(2) 0.023(2) -0.0081(17) 0.0006(17) -0.0051(17)
C32 0.029(2) 0.0173(19) 0.0174(19) -0.0038(15) 0.0002(16) -0.0005(16)
C33 0.037(2) 0.022(2) 0.020(2) -0.0048(17) -0.0019(17) -0.0017(17)
C34 0.042(2) 0.0187(19) 0.016(2) -0.0031(16) -0.0027(17) 0.0040(17)
C35 0.038(2) 0.021(2) 0.017(2) -0.0016(16) 0.0006(17) 0.0025(17)
C36 0.051(3) 0.024(2) 0.025(2) -0.0096(18) -0.010(2) 0.008(2)
C41 0.048(3) 0.024(2) 0.028(2) -0.0112(18) -0.009(2) 0.0114(19)
O3W 0.19(2) 0.31(3) 0.29(3) -0.10(2) -0.03(2) 0.07(2)

loop_
_atom_type_symbol
_atom_type_description
_atom_type_scat_dispersion_real
_atom_type_scat_dispersion_imag
_atom_type_scat_source
C C 0.0033 0.0016 'International Tables Vol C Tables 4.2.6.8 and 6.1.1.4'
H H 0.0000 0.0000 'International Tables Vol C Tables 4.2.6.8 and 6.1.1.4'
N N 0.0061 0.0033 'International Tables Vol C Tables 4.2.6.8 and 6.1.1.4'
O O 0.0106 0.0060 'International Tables Vol C Tables 4.2.6.8 and 6.1.1.4'
Cl Cl 0.1484 0.1585 'International Tables Vol C Tables 4.2.6.8 and 6.1.1.4'
Zn Zn 0.2839 1.4301 'International Tables Vol C Tables 4.2.6.8 and 6.1.1.4'

loop_
_geom_angle_atom_site_label_1
_geom_angle_atom_site_label_2
_geom_angle_atom_site_label_3
_geom_angle
_geom_angle_site_symmetry_1
_geom_angle_site_symmetry_3
O6 Zn1 O6 180.00(10) . 2_675
O6 Zn1 N3 88.57(11) . .
O6 Zn1 N3 91.43(11) 2_675 .
O6 Zn1 N3 91.43(11) . 2_675
O6 Zn1 N3 88.57(11) 2_675 2_675
N3 Zn1 N3 179.999(1) . 2_675
O6 Zn1 O5 119.08(10) . 2_675
O6 Zn1 O5 60.92(10) 2_675 2_675
N3 Zn1 O5 91.51(11) . 2_675
N3 Zn1 O5 88.49(11) 2_675 2_675
O6 Zn1 O5 60.92(10) . .
O6 Zn1 O5 119.08(10) 2_675 .
N3 Zn1 O5 88.49(11) . .
N3 Zn1 O5 91.51(11) 2_675 .
O5 Zn1 O5 180.00(7) 2_675 .
O1 Zn2 O2 108.24(12) 1_455 .
O1 Zn2 N2 115.73(12) 1_455 2_565
O2 Zn2 N2 106.04(12) . 2_565
O1 Zn2 N1 124.45(13) 1_455 .
O2 Zn2 N1 96.80(13) . .
N2 Zn2 N1 102.85(13) 2_565 .
C30 O1 Zn2 111.2(3) . 1_655
C4 O2 Zn2 118.4(2) . .
C3 O5 Zn1 84.9(2) . .
C3 O6 Zn1 93.3(2) . .
O11 Cl1 O12 82(2) . .
O11 Cl1 O9 43(2) . .
O12 Cl1 O9 107.6(5) . .
O11 Cl1 O9A 155.4(17) . .
O12 Cl1 O9A 83.8(11) . .
O9 Cl1 O9A 125.1(9) . .
O11 Cl1 O10 94.7(13) . .
O12 Cl1 O10 110.4(5) . .
O9 Cl1 O10 115.6(4) . .
O9A Cl1 O10 109.1(10) . .
O11 Cl1 O11A 138(2) . .
O12 Cl1 O11A 123.0(8) . .
O9 Cl1 O11A 95.0(8) . .
O9A Cl1 O11A 42.2(11) . .
O10 Cl1 O11A 104.9(5) . .
O11 O9 Cl1 53.0(17) . .
O9 O11 Cl1 84.0(18) . .
O9 O11 O12 115(2) . .
Cl1 O11 O12 55.1(18) . .
O11A O9A Cl1 70.8(10) . .
O9A O11A Cl1 67.0(16) . .
Cl1 O12 O11 42.9(9) . .
C10 N1 C14 116.8(4) . .
C10 N1 Zn2 119.8(3) . .
C14 N1 Zn2 123.3(3) . .
C15 N2 C19 117.6(3) . .
C15 N2 Zn2 115.7(3) . 2_565
C19 N2 Zn2 126.7(3) . 2_565
C22 N3 C7 116.0(4) . .
C22 N3 Zn1 123.6(3) . .
C7 N3 Zn1 120.4(3) . .
C32 N4 C31 112.5(3) . .
C32 N4 C35 110.5(3) . .
C31 N4 C35 109.4(3) . .
C32 N4 H4N 113(3) . .
C31 N4 H4N 108(3) . .
C35 N4 H4N 103(3) . .
C34 N5 C33 108.8(3) . .
C34 N5 C36 113.6(3) . .
C33 N5 C36 111.2(3) . .
C26 N6 C41 108.8(3) . .
C26 N6 C24 111.0(3) . .
C41 N6 C24 109.8(3) . .
O5 C3 O6 120.7(4) . .
O5 C3 C20 122.4(3) . .
O6 C3 C20 116.8(3) . .
O5 C3 Zn1 64.9(2) . .
O6 C3 Zn1 55.90(19) . .
C20 C3 Zn1 171.4(3) . .
O7 C4 O2 122.7(4) . .
O7 C4 C5 120.7(3) . .
O2 C4 C5 116.5(3) . .
C4 C5 C20 112.2(3) . .
C4 C5 H5A 109.2 . .
C20 C5 H5A 109.2 . .
C4 C5 H5B 109.2 . .
C20 C5 H5B 109.2 . .
H5A C5 H5B 107.9 . .
N3 C7 C8 123.5(4) . .
N3 C7 H7 118.3 . .
C8 C7 H7 118.3 . .
C7 C8 C9 120.6(4) . .
C7 C8 H8 119.7 . .
C9 C8 H8 119.7 . .
C23 C9 C8 116.6(4) . .
C23 C9 C24 123.3(4) . .
C8 C9 C24 120.1(4) . .
N1 C10 C11 122.8(4) . .
N1 C10 H10 118.6 . .
C11 C10 H10 118.6 . .
C12 C11 C10 120.1(4) . .
C12 C11 H11 120.0 . .
C10 C11 H11 120.0 . .
C11 C12 C13 116.9(4) . .
C11 C12 C36 122.0(4) . .
C13 C12 C36 121.0(4) . .
C14 C13 C12 120.1(4) . .
C14 C13 H13 119.9 . .
C12 C13 H13 119.9 . .
N1 C14 C13 123.2(4) . .
N1 C14 H14 118.4 . .
C13 C14 H14 118.4 . .
N2 C15 C16 123.3(4) . .
N2 C15 H15 118.3 . .
C16 C15 H15 118.3 . .
C15 C16 C17 119.6(4) . .
C15 C16 H16 120.2 . .
C17 C16 H16 120.2 . .
C16 C17 C18 117.5(4) . .
C16 C17 C31 118.5(4) . .
C18 C17 C31 123.9(3) . .
C19 C18 C17 119.6(4) . .
C19 C18 H18 120.2 . .
C17 C18 H18 120.2 . .
N2 C19 C18 122.3(4) . .
N2 C19 H19 118.8 . .
C18 C19 H19 118.8 . .
C3 C20 C21 112.7(3) . .
C3 C20 C5 110.1(3) . .
C21 C20 C5 110.9(3) . .
C3 C20 H20 107.6 . .
C21 C20 H20 107.6 . .
C5 C20 H20 107.6 . .
C30 C21 C20 113.6(3) . .
C30 C21 H21A 108.9 . .
C20 C21 H21A 108.9 . .
C30 C21 H21B 108.9 . .
C20 C21 H21B 108.9 . .
H21A C21 H21B 107.7 . .
N3 C22 C23 123.6(4) . .
N3 C22 H22 118.2 . .
C23 C22 H22 118.2 . .
C9 C23 C22 119.7(4) . .
C9 C23 H23 120.2 . .
C22 C23 H23 120.2 . .
N6 C24 C9 110.7(3) . .
N6 C24 H24A 109.5 . .
C9 C24 H24A 109.5 . .
N6 C24 H24B 109.5 . .
C9 C24 H24B 109.5 . .
H24A C24 H24B 108.1 . .
N6 C26 C41 111.3(4) . 2_765
N6 C26 H26A 109.4 . .
C41 C26 H26A 109.4 2_765 .
N6 C26 H26B 109.4 . .
C41 C26 H26B 109.4 2_765 .
H26A C26 H26B 108.0 . .
O8 C30 O1 122.1(4) . .
O8 C30 C21 122.5(4) . .
O1 C30 C21 115.4(4) . .
N4 C31 C17 113.7(3) . .
N4 C31 H31A 108.8 . .
C17 C31 H31A 108.8 . .
N4 C31 H31B 108.8 . .
C17 C31 H31B 108.8 . .
H31A C31 H31B 107.7 . .
N4 C32 C33 110.0(3) . .
N4 C32 H32A 109.7 . .
C33 C32 H32A 109.7 . .
N4 C32 H32B 109.7 . .
C33 C32 H32B 109.7 . .
H32A C32 H32B 108.2 . .
N5 C33 C32 109.2(3) . .
N5 C33 H33A 109.8 . .
C32 C33 H33A 109.8 . .
N5 C33 H33B 109.8 . .
C32 C33 H33B 109.8 . .
H33A C33 H33B 108.3 . .
N5 C34 C35 109.5(3) . .
N5 C34 H34A 109.8 . .
C35 C34 H34A 109.8 . .
N5 C34 H34B 109.8 . .
C35 C34 H34B 109.8 . .
H34A C34 H34B 108.2 . .
N4 C35 C34 110.6(3) . .
N4 C35 H35A 109.5 . .
C34 C35 H35A 109.5 . .
N4 C35 H35B 109.5 . .
C34 C35 H35B 109.5 . .
H35A C35 H35B 108.1 . .
N5 C36 C12 110.7(3) . .
N5 C36 H36A 109.5 . .
C12 C36 H36A 109.5 . .
N5 C36 H36B 109.5 . .
C12 C36 H36B 109.5 . .
H36A C36 H36B 108.1 . .
N6 C41 C26 111.2(4) . 2_765
N6 C41 H41A 109.4 . .
C26 C41 H41A 109.4 2_765 .
N6 C41 H41B 109.4 . .
C26 C41 H41B 109.4 2_765 .
H41A C41 H41B 108.0 . .

loop_
_geom_bond_atom_site_label_1
_geom_bond_atom_site_label_2
_geom_bond_distance
_geom_bond_site_symmetry_2
Zn1 O6 2.067(3) .
Zn1 O6 2.067(3) 2_675
Zn1 N3 2.241(3) .
Zn1 N3 2.241(3) 2_675
Zn1 O5 2.266(3) 2_675
Zn1 O5 2.266(3) .
Zn2 O1 1.940(3) 1_455
Zn2 O2 1.970(3) .
Zn2 N2 2.040(3) 2_565
Zn2 N1 2.044(3) .
O1 C30 1.288(5) .
O2 C4 1.271(5) .
O5 C3 1.257(5) .
O6 C3 1.278(5) .
O7 C4 1.247(5) .
O8 C30 1.235(5) .
Cl1 O11 1.12(2) .
Cl1 O12 1.345(7) .
Cl1 O9 1.389(6) .
Cl1 O9A 1.426(18) .
Cl1 O10 1.438(5) .
Cl1 O11A 1.463(12) .
O9 O11 0.95(4) .
O11 O12 1.62(4) .
O9A O11A 1.04(3) .
N1 C10 1.338(6) .
N1 C14 1.340(6) .
N2 C15 1.342(5) .
N2 C19 1.347(5) .
N2 Zn2 2.040(3) 2_565
N3 C22 1.338(5) .
N3 C7 1.343(5) .
N4 C32 1.494(5) .
N4 C31 1.498(5) .
N4 C35 1.510(5) .
N4 H4N 0.885(19) .
N5 C34 1.456(5) .
N5 C33 1.462(5) .
N5 C36 1.467(5) .
N6 C26 1.466(5) .
N6 C41 1.468(5) .
N6 C24 1.475(6) .
C3 C20 1.522(5) .
C4 C5 1.504(5) .
C5 C20 1.543(5) .
C5 H5A 0.9900 .
C5 H5B 0.9900 .
C7 C8 1.373(6) .
C7 H7 0.9500 .
C8 C9 1.382(6) .
C8 H8 0.9500 .
C9 C23 1.376(6) .
C9 C24 1.516(6) .
C10 C11 1.385(6) .
C10 H10 0.9500 .
C11 C12 1.366(7) .
C11 H11 0.9500 .
C12 C13 1.389(6) .
C12 C36 1.512(6) .
C13 C14 1.365(6) .
C13 H13 0.9500 .
C14 H14 0.9500 .
C15 C16 1.370(6) .
C15 H15 0.9500 .
C16 C17 1.389(6) .
C16 H16 0.9500 .
C17 C18 1.393(6) .
C17 C31 1.510(5) .
C18 C19 1.387(6) .
C18 H18 0.9500 .
C19 H19 0.9500 .
C20 C21 1.524(5) .
C20 H20 1.0000 .
C21 C30 1.508(5) .
C21 H21A 0.9900 .
C21 H21B 0.9900 .
C22 C23 1.398(6) .
C22 H22 0.9500 .
C23 H23 0.9500 .
C24 H24A 0.9900 .
C24 H24B 0.9900 .
C26 C41 1.507(6) 2_765
C26 H26A 0.9900 .
C26 H26B 0.9900 .
C31 H31A 0.9900 .
C31 H31B 0.9900 .
C32 C33 1.507(6) .
C32 H32A 0.9900 .
C32 H32B 0.9900 .
C33 H33A 0.9900 .
C33 H33B 0.9900 .
C34 C35 1.511(6) .
C34 H34A 0.9900 .
C34 H34B 0.9900 .
C35 H35A 0.9900 .
C35 H35B 0.9900 .
C36 H36A 0.9900 .
C36 H36B 0.9900 .
C41 C26 1.507(6) 2_765
C41 H41A 0.9900 .
C41 H41B 0.9900 .

loop_
_geom_hbond_atom_site_label_D
_geom_hbond_atom_site_label_H
_geom_hbond_atom_site_label_A
_geom_hbond_distance_DH
_geom_hbond_distance_HA
_geom_hbond_distance_DA
_geom_hbond_angle_DHA
_geom_hbond_site_symmetry_A
N4 H4N O7 0.885(19) 1.79(2) 2.629(4) 158(4) 1_545

loop_
_geom_torsion_atom_site_label_1
_geom_torsion_atom_site_label_2
_geom_torsion_atom_site_label_3
_geom_torsion_atom_site_label_4
_geom_torsion
_geom_torsion_site_symmetry_1
_geom_torsion_site_symmetry_4
O1 Zn2 O2 C4 -51.3(3) 1_455 .
N2 Zn2 O2 C4 73.4(3) 2_565 .
N1 Zn2 O2 C4 179.0(3) . .
O6 Zn1 O5 C3 1.9(2) . .
O6 Zn1 O5 C3 -178.1(2) 2_675 .
N3 Zn1 O5 C3 -87.3(2) . .
N3 Zn1 O5 C3 92.7(2) 2_675 .
O5 Zn1 O5 C3 112(16) 2_675 .
C3 Zn1 O5 C3 180.0 2_675 .
O6 Zn1 O6 C3 95(19) 2_675 .
N3 Zn1 O6 C3 87.2(2) . .
N3 Zn1 O6 C3 -92.8(2) 2_675 .
O5 Zn1 O6 C3 178.11(19) 2_675 .
O5 Zn1 O6 C3 -1.89(19) . .
C3 Zn1 O6 C3 180.0 2_675 .
O12 Cl1 O9 O11 -56(3) . .
O9A Cl1 O9 O11 -151(3) . .
O10 Cl1 O9 O11 68(3) . .
O11A Cl1 O9 O11 177(3) . .
Cl1 O9 O11 O12 46.6(14) . .
O12 Cl1 O11 O9 127(2) . .
O9A Cl1 O11 O9 72(7) . .
O10 Cl1 O11 O9 -123.2(19) . .
O11A Cl1 O11 O9 -5(4) . .
O9 Cl1 O11 O12 -127(2) . .
O9A Cl1 O11 O12 -55(6) . .
O10 Cl1 O11 O12 109.9(5) . .
O11A Cl1 O11 O12 -132(2) . .
O11 Cl1 O9A O11A -104(6) . .
O12 Cl1 O9A O11A -159.3(16) . .
O9 Cl1 O9A O11A -52(2) . .
O10 Cl1 O9A O11A 91.3(15) . .
O11 Cl1 O11A O9A 143(3) . .
O12 Cl1 O11A O9A 24.8(19) . .
O9 Cl1 O11A O9A 139.6(17) . .
O10 Cl1 O11A O9A -102.2(17) . .
O9 Cl1 O12 O11 34.9(15) . .
O9A Cl1 O12 O11 159.9(18) . .
O10 Cl1 O12 O11 -92.0(16) . .
O11A Cl1 O12 O11 143.4(17) . .
O9 O11 O12 Cl1 -62(2) . .
O1 Zn2 N1 C10 -126.7(4) 1_455 .
O2 Zn2 N1 C10 -9.0(4) . .
N2 Zn2 N1 C10 99.2(4) 2_565 .
O1 Zn2 N1 C14 57.6(4) 1_455 .
O2 Zn2 N1 C14 175.3(3) . .
N2 Zn2 N1 C14 -76.5(4) 2_565 .
O6 Zn1 N3 C22 -21.5(3) . .
O6 Zn1 N3 C22 158.5(3) 2_675 .
N3 Zn1 N3 C22 118(8) 2_675 .
O5 Zn1 N3 C22 -140.6(3) 2_675 .
O5 Zn1 N3 C22 39.4(3) . .
C3 Zn1 N3 C22 -170.7(3) 2_675 .
C3 Zn1 N3 C22 9.3(3) . .
O6 Zn1 N3 C7 158.9(3) . .
O6 Zn1 N3 C7 -21.1(3) 2_675 .
N3 Zn1 N3 C7 -62(8) 2_675 .
O5 Zn1 N3 C7 39.9(3) 2_675 .
O5 Zn1 N3 C7 -140.1(3) . .
C3 Zn1 N3 C7 9.7(3) 2_675 .
C3 Zn1 N3 C7 -170.3(3) . .
Zn1 O5 C3 O6 -3.2(3) . .
Zn1 O5 C3 C20 174.8(3) . .
Zn1 O6 C3 O5 3.5(4) . .
Zn1 O6 C3 C20 -174.6(3) . .
O6 Zn1 C3 O5 -176.7(3) . .
O6 Zn1 C3 O5 3.3(3) 2_675 .
N3 Zn1 C3 O5 91.6(2) . .
N3 Zn1 C3 O5 -88.4(2) 2_675 .
O5 Zn1 C3 O5 180.0 2_675 .
C3 Zn1 C3 O5 74(22) 2_675 .
O6 Zn1 C3 O6 180.0 2_675 .
N3 Zn1 C3 O6 -91.7(2) . .
N3 Zn1 C3 O6 88.3(2) 2_675 .
O5 Zn1 C3 O6 -3.3(3) 2_675 .
O5 Zn1 C3 O6 176.7(3) . .
C3 Zn1 C3 O6 -109(22) 2_675 .
O6 Zn1 C3 C20 33.9(16) . .
O6 Zn1 C3 C20 -146.1(16) 2_675 .
N3 Zn1 C3 C20 -57.8(17) . .
N3 Zn1 C3 C20 122.2(17) 2_675 .
O5 Zn1 C3 C20 30.6(18) 2_675 .
O5 Zn1 C3 C20 -149.4(18) . .
C3 Zn1 C3 C20 -75(22) 2_675 .
Zn2 O2 C4 O7 1.4(5) . .
Zn2 O2 C4 C5 -180.0(2) . .
O7 C4 C5 C20 -123.9(4) . .
O2 C4 C5 C20 57.4(4) . .
C22 N3 C7 C8 -1.1(7) . .
Zn1 N3 C7 C8 178.5(4) . .
N3 C7 C8 C9 0.0(7) . .
C7 C8 C9 C23 1.2(7) . .
C7 C8 C9 C24 -178.0(4) . .
C14 N1 C10 C11 -0.5(8) . .
Zn2 N1 C10 C11 -176.5(4) . .
N1 C10 C11 C12 0.7(9) . .
C10 C11 C12 C13 -0.2(8) . .
C10 C11 C12 C36 -178.2(5) . .
C11 C12 C13 C14 -0.3(7) . .
C36 C12 C13 C14 177.7(4) . .
C10 N1 C14 C13 0.0(7) . .
Zn2 N1 C14 C13 175.8(4) . .
C12 C13 C14 N1 0.4(8) . .
C19 N2 C15 C16 0.2(6) . .
Zn2 N2 C15 C16 178.7(3) 2_565 .
N2 C15 C16 C17 -1.5(6) . .
C15 C16 C17 C18 1.3(6) . .
C15 C16 C17 C31 -175.6(4) . .
C16 C17 C18 C19 0.0(6) . .
C31 C17 C18 C19 176.6(4) . .
C15 N2 C19 C18 1.1(6) . .
Zn2 N2 C19 C18 -177.2(3) 2_565 .
C17 C18 C19 N2 -1.2(6) . .
O5 C3 C20 C21 1.0(5) . .
O6 C3 C20 C21 179.0(3) . .
Zn1 C3 C20 C21 147.9(16) . .
O5 C3 C20 C5 125.5(4) . .
O6 C3 C20 C5 -56.5(4) . .
Zn1 C3 C20 C5 -87.6(17) . .
C4 C5 C20 C3 66.2(4) . .
C4 C5 C20 C21 -168.3(3) . .
C3 C20 C21 C30 -61.2(4) . .
C5 C20 C21 C30 174.8(3) . .
C7 N3 C22 C23 1.1(7) . .
Zn1 N3 C22 C23 -178.5(4) . .
C8 C9 C23 C22 -1.2(7) . .
C24 C9 C23 C22 178.0(4) . .
N3 C22 C23 C9 0.1(8) . .
C26 N6 C24 C9 72.4(4) . .
C41 N6 C24 C9 -167.2(3) . .
C23 C9 C24 N6 -108.8(5) . .
C8 C9 C24 N6 70.4(5) . .
C41 N6 C26 C41 57.2(5) . 2_765
C24 N6 C26 C41 178.2(3) . 2_765
Zn2 O1 C30 O8 1.9(5) 1_655 .
Zn2 O1 C30 C21 -178.6(3) 1_655 .
C20 C21 C30 O8 -28.6(5) . .
C20 C21 C30 O1 151.9(3) . .
C32 N4 C31 C17 54.3(4) . .
C35 N4 C31 C17 177.5(3) . .
C16 C17 C31 N4 -132.0(4) . .
C18 C17 C31 N4 51.4(5) . .
C31 N4 C32 C33 176.7(3) . .
C35 N4 C32 C33 54.1(4) . .
C34 N5 C33 C32 65.0(4) . .
C36 N5 C33 C32 -169.1(3) . .
N4 C32 C33 N5 -60.2(4) . .
C33 N5 C34 C35 -63.7(4) . .
C36 N5 C34 C35 171.8(3) . .
C32 N4 C35 C34 -53.0(4) . .
C31 N4 C35 C34 -177.4(3) . .
N5 C34 C35 N4 57.7(4) . .
C34 N5 C36 C12 -164.9(4) . .
C33 N5 C36 C12 71.9(4) . .
C11 C12 C36 N5 -145.4(5) . .
C13 C12 C36 N5 36.7(6) . .
C26 N6 C41 C26 -57.1(5) . 2_765
C24 N6 C41 C26 -178.9(3) . 2_765
